data_7016102
loop_
_publ_author_name
'Maurya, Mannar R.'
'Bisht, Manisha'
'Kumar, Amit'
'Kuznetsov, Maxim L.'
'Avecilla, Fernando'
'Pessoa, Jo\~ao Costa'

_publ_section_title
;
 Synthesis, characterization, reactivity and catalytic activity of
 oxidovanadium(iv), oxidovanadium(v) and dioxidovanadium(v) complexes
 of benzimidazole modified ligands.
;
_journal_issue 26
_journal_name_full 'Dalton transactions (Cambridge, England : 2003)'
_journal_page_first 6968
_journal_page_last 6983
_journal_paper_doi 10.1039/c1dt10261c
_journal_volume 40
_journal_year 2011
_chemical_formula_moiety 'C22 H24 N4 O5 V, C H4 O'
_chemical_formula_sum 'C23 H28 N4 O6 V'
_chemical_formula_weight 507.43
_chemical_name_systematic
;
?
;
_space_group_IT_number 14
_symmetry_cell_setting monoclinic
_symmetry_space_group_name_Hall '-P 2ybc'
_symmetry_space_group_name_H-M 'P 1 21/c 1'
_atom_sites_solution_hydrogens geom
_atom_sites_solution_primary direct
_atom_sites_solution_secondary difmap
_audit_creation_method SHELXL-97
_cell_angle_alpha 90.00
_cell_angle_beta 99.840(4)
_cell_angle_gamma 90.00
_cell_formula_units_Z 4
_cell_length_a 11.9158(8)
_cell_length_b 16.1483(12)
_cell_length_c 12.7891(9)
_cell_measurement_temperature 153(2)
_cell_volume 2424.7(3)
_computing_cell_refinement 'Bruker SAINT'
_computing_data_collection 'Bruker SMART Apex CCD'
_computing_data_reduction 'Bruker SHELXTL'
_computing_molecular_graphics 'Bruker SHELXTL'
_computing_publication_material 'Bruker SHELXTL'
_computing_structure_refinement 'SHELXL-97 (Sheldrick, 1997)'
_computing_structure_solution 'SHELXS-97 (Sheldrick, 1990)'
_diffrn_ambient_temperature 153(2)
_diffrn_measured_fraction_theta_full 0.996
_diffrn_measured_fraction_theta_max 0.996
_diffrn_measurement_device_type 'CCD area detector'
_diffrn_measurement_method 'phi and omega scans'
_diffrn_radiation_monochromator graphite
_diffrn_radiation_source 'fine-focus sealed tube'
_diffrn_radiation_type MoK\a
_diffrn_radiation_wavelength 0.71073
_diffrn_reflns_av_R_equivalents 0.0432
_diffrn_reflns_av_sigmaI/netI 0.0332
_diffrn_reflns_limit_h_max 17
_diffrn_reflns_limit_h_min -17
_diffrn_reflns_limit_k_max 23
_diffrn_reflns_limit_k_min -22
_diffrn_reflns_limit_l_max 18
_diffrn_reflns_limit_l_min -17
_diffrn_reflns_number 39550
_diffrn_reflns_theta_full 30.54
_diffrn_reflns_theta_max 30.54
_diffrn_reflns_theta_min 1.73
_exptl_absorpt_coefficient_mu 0.455
_exptl_absorpt_correction_T_max 0.9560
_exptl_absorpt_correction_T_min 0.8948
_exptl_absorpt_correction_type multi-scan
_exptl_absorpt_process_details 'North et al., 1968'
_exptl_crystal_colour Green
_exptl_crystal_density_diffrn 1.390
_exptl_crystal_density_method 'not measured'
_exptl_crystal_description Block
_exptl_crystal_F_000 1060
_exptl_crystal_size_max 0.25
_exptl_crystal_size_mid 0.20
_exptl_crystal_size_min 0.10
_refine_diff_density_max 1.162
_refine_diff_density_min -0.728
_refine_diff_density_rms 0.232
_refine_ls_extinction_coef 0.0160(13)
_refine_ls_extinction_expression Fc^*^=kFc[1+0.001xFc^2^\l^3^/sin(2\q)]^-1/4^
_refine_ls_extinction_method SHELXL
_refine_ls_goodness_of_fit_ref 1.163
_refine_ls_hydrogen_treatment mixed
_refine_ls_matrix_type full
_refine_ls_number_parameters 398
_refine_ls_number_reflns 7395
_refine_ls_number_restraints 0
_refine_ls_restrained_S_all 1.163
_refine_ls_R_factor_all 0.0608
_refine_ls_R_factor_gt 0.0443
_refine_ls_shift/su_max 0.001
_refine_ls_shift/su_mean 0.000
_refine_ls_structure_factor_coef Fsqd
_refine_ls_weighting_details 'calc w=1/[\s^2^(Fo^2^)+(0.0763P)^2^+0.4317P] where P=(Fo^2^+2Fc^2^)/3'
_refine_ls_weighting_scheme calc
_refine_ls_wR_factor_gt 0.1155
_refine_ls_wR_factor_ref 0.1348
_reflns_number_gt 6009
_reflns_number_total 7395
_reflns_threshold_expression >2sigma(I)
_cod_data_source_file c1dt10261c.txt
_cod_data_source_block ups22mrm
_cod_depositor_comments
;
The following automatic conversions were performed:

'_symmetry_cell_setting' value 'Monoclinic' changed to 'monoclinic'
according to /home/saulius/struct/CIF-dictionaries/cif_core.dic
dictionary named 'cif_core.dic' version 2.4.1 from 2010-06-29.

Automatic conversion script
Id: cif_fix_values 1715 2011-07-08 13:25:40Z adriana 
;
_cod_original_sg_symbol_Hall -P2ybc
_cod_original_sg_symbol_H-M P2(1)/c
_cod_database_code 7016102

loop_
_symmetry_equiv_pos_as_xyz
'x, y, z'
'-x, y+1/2, -z+1/2'
'-x, -y, -z'
'x, -y-1/2, z-1/2'

loop_
_atom_site_label
_atom_site_type_symbol
_atom_site_fract_x
_atom_site_fract_y
_atom_site_fract_z
_atom_site_U_iso_or_equiv
_atom_site_adp_type
_atom_site_occupancy
_atom_site_symmetry_multiplicity
_atom_site_calc_flag
_atom_site_refinement_flags
_atom_site_disorder_assembly
_atom_site_disorder_group
V1 V 0.63466(2) 0.120104(16) 0.89759(2) 0.01329(9) Uani 1 1 d . . .
O1 O 0.52960(10) 0.14819(7) 0.95499(9) 0.0174(2) Uani 1 1 d . . .
N1 N 0.75595(11) -0.19725(8) 0.91132(11) 0.0174(3) Uani 1 1 d . . .
C1 C 0.67488(13) -0.05949(9) 0.90277(12) 0.0152(3) Uani 1 1 d . . .
O1W O 0.84373(12) -0.34384(9) 1.00133(12) 0.0303(3) Uani 1 1 d . . .
H1O H 0.823(3) -0.300(2) 0.982(3) 0.058(9) Uiso 1 1 d . . .
C1W C 0.9453(2) -0.33566(19) 1.0724(3) 0.0744(11) Uani 1 1 d . . .
H1W1 H 0.9885 -0.2905 1.0508 0.112 Uiso 1 1 calc R . .
H1W2 H 0.9885 -0.3859 1.0734 0.112 Uiso 1 1 calc R . .
H1W3 H 0.9291 -0.3249 1.1422 0.112 Uiso 1 1 calc R . .
O2 O 0.66323(10) 0.00801(7) 0.95579(9) 0.0169(2) Uani 1 1 d . . .
N2 N 0.54253(11) 0.06414(8) 0.76393(10) 0.0155(3) Uani 1 1 d . . .
C2 C 0.73209(13) -0.12806(9) 0.95925(13) 0.0159(3) Uani 1 1 d . . .
O3 O 0.76902(10) 0.09347(7) 0.81001(9) 0.0184(2) Uani 1 1 d . . .
N3 N 0.60994(13) 0.31742(9) 0.67104(12) 0.0198(3) Uani 1 1 d . . .
H3N H 0.587(2) 0.3328(18) 0.610(2) 0.051(8) Uiso 1 1 d . . .
C3 C 0.72177(13) -0.20423(10) 0.80449(13) 0.0178(3) Uani 1 1 d . . .
H3 H 0.7425(17) -0.2527(14) 0.7730(18) 0.025(5) Uiso 1 1 d . . .
O4 O 0.76200(10) 0.15773(7) 1.00814(9) 0.0176(2) Uani 1 1 d . . .
N4 N 0.63266(11) 0.23308(8) 0.81041(10) 0.0159(3) Uani 1 1 d . . .
C4 C 0.65837(13) -0.14502(10) 0.74366(12) 0.0162(3) Uani 1 1 d . . .
C5 C 0.63306(13) -0.07072(9) 0.79323(12) 0.0157(3) Uani 1 1 d . . .
O5 O 0.65053(12) -0.09573(8) 0.56184(10) 0.0222(3) Uani 1 1 d . . .
H5 H 0.711(2) -0.1045(14) 0.544(2) 0.027(6) Uiso 1 1 d . . .
C6 C 0.76605(15) -0.12148(10) 1.07712(13) 0.0189(3) Uani 1 1 d . . .
H6C H 0.805(2) -0.0694(16) 1.094(2) 0.036(6) Uiso 1 1 d . . .
H6B H 0.809(2) -0.1692(16) 1.106(2) 0.037(6) Uiso 1 1 d . . .
H6A H 0.7009(18) -0.1193(11) 1.1059(17) 0.014(5) Uiso 1 1 d . . .
C7 C 0.61756(15) -0.15997(10) 0.62679(13) 0.0198(3) Uani 1 1 d . . .
H7B H 0.5366(19) -0.1628(14) 0.6130(17) 0.024(5) Uiso 1 1 d . . .
H7A H 0.6471(18) -0.2155(14) 0.6096(17) 0.024(5) Uiso 1 1 d . . .
C8 C 0.55859(13) -0.00993(10) 0.73299(12) 0.0162(3) Uani 1 1 d . . .
H8 H 0.5178(16) -0.0272(12) 0.6610(15) 0.014(5) Uiso 1 1 d . . .
C9 C 0.46174(14) 0.11573(10) 0.69245(13) 0.0179(3) Uani 1 1 d . . .
H9B H 0.4147(17) 0.0816(12) 0.6381(16) 0.015(5) Uiso 1 1 d . . .
H9A H 0.4109(17) 0.1420(12) 0.7335(16) 0.014(5) Uiso 1 1 d . . .
C10 C 0.52570(15) 0.17858(10) 0.63624(13) 0.0200(3) Uani 1 1 d . . .
H10B H 0.465(2) 0.2100(15) 0.583(2) 0.034(6) Uiso 1 1 d . . .
H10A H 0.5752(19) 0.1487(15) 0.5959(18) 0.026(5) Uiso 1 1 d . . .
C11 C 0.59002(13) 0.24170(10) 0.70772(12) 0.0171(3) Uani 1 1 d . . .
C12 C 0.67009(14) 0.36235(10) 0.75310(13) 0.0192(3) Uani 1 1 d . . .
C13 C 0.71202(16) 0.44314(11) 0.75750(16) 0.0251(4) Uani 1 1 d . . .
H13 H 0.700(2) 0.4774(15) 0.6992(19) 0.032(6) Uiso 1 1 d . . .
C14 C 0.76552(16) 0.47087(11) 0.85589(17) 0.0271(4) Uani 1 1 d . . .
H14 H 0.798(2) 0.5266(16) 0.8659(19) 0.037(6) Uiso 1 1 d . . .
C15 C 0.77508(16) 0.42034(11) 0.94598(16) 0.0259(4) Uani 1 1 d . . .
H15 H 0.8121(19) 0.4436(14) 1.0111(18) 0.026(6) Uiso 1 1 d . . .
C16 C 0.73537(15) 0.33928(11) 0.94125(14) 0.0209(3) Uani 1 1 d . . .
H16 H 0.7445(18) 0.3072(13) 1.0012(18) 0.022(5) Uiso 1 1 d . . .
C17 C 0.68321(13) 0.30979(10) 0.84193(12) 0.0165(3) Uani 1 1 d . . .
C18 C 0.93376(17) 0.17028(15) 1.12830(16) 0.0300(4) Uani 1 1 d . . .
H18C H 0.901(2) 0.1452(16) 1.183(2) 0.037(6) Uiso 1 1 d . . .
H18B H 1.010(2) 0.1575(17) 1.138(2) 0.042(7) Uiso 1 1 d . . .
H18A H 0.926(2) 0.2285(19) 1.133(2) 0.052(8) Uiso 1 1 d . . .
C19 C 0.86838(14) 0.14069(11) 1.02345(13) 0.0201(3) Uani 1 1 d . . .
C20 C 0.92432(16) 0.10042(13) 0.95143(15) 0.0277(4) Uani 1 1 d . . .
H20 H 1.010(2) 0.0854(16) 0.972(2) 0.038(7) Uiso 1 1 d . . .
C21 C 0.87248(14) 0.08085(11) 0.84701(14) 0.0228(3) Uani 1 1 d . . .
C22 C 0.94261(18) 0.04419(17) 0.77072(18) 0.0404(5) Uani 1 1 d . . .
H22A H 0.8983 0.0034 0.7272 0.061 Uiso 1 1 calc R . .
H22B H 1.0096 0.0186 0.8099 0.061 Uiso 1 1 calc R . .
H22C H 0.9646 0.0872 0.7265 0.061 Uiso 1 1 calc R . .

loop_
_atom_site_aniso_label
_atom_site_aniso_U_11
_atom_site_aniso_U_22
_atom_site_aniso_U_33
_atom_site_aniso_U_23
_atom_site_aniso_U_13
_atom_site_aniso_U_12
V1 0.01549(14) 0.01407(14) 0.01017(13) -0.00027(8) 0.00177(9) 0.00027(9)
O1 0.0195(5) 0.0192(5) 0.0135(5) -0.0006(4) 0.0028(4) 0.0017(4)
N1 0.0186(6) 0.0163(6) 0.0173(6) 0.0005(5) 0.0028(5) -0.0002(5)
C1 0.0163(6) 0.0147(7) 0.0146(7) 0.0002(5) 0.0031(5) -0.0008(5)
O1W 0.0304(7) 0.0213(7) 0.0399(8) 0.0079(6) 0.0077(6) 0.0044(5)
C1W 0.0330(12) 0.0612(18) 0.117(3) 0.0521(19) -0.0197(15) -0.0019(12)
O2 0.0228(6) 0.0150(5) 0.0124(5) -0.0006(4) 0.0018(4) 0.0016(4)
N2 0.0167(6) 0.0160(6) 0.0137(6) 0.0012(5) 0.0020(5) 0.0001(5)
C2 0.0153(6) 0.0161(7) 0.0157(7) 0.0009(5) 0.0009(5) -0.0019(5)
O3 0.0180(5) 0.0219(6) 0.0157(5) -0.0016(4) 0.0041(4) -0.0001(4)
N3 0.0271(7) 0.0180(7) 0.0152(6) 0.0033(5) 0.0061(5) 0.0008(5)
C3 0.0191(7) 0.0150(7) 0.0194(7) -0.0030(6) 0.0036(6) -0.0012(5)
O4 0.0190(5) 0.0188(6) 0.0142(5) -0.0011(4) 0.0010(4) -0.0010(4)
N4 0.0196(6) 0.0156(6) 0.0125(6) -0.0006(5) 0.0025(5) -0.0005(5)
C4 0.0178(7) 0.0148(7) 0.0159(7) -0.0015(5) 0.0027(5) -0.0029(5)
C5 0.0160(6) 0.0152(7) 0.0154(7) -0.0006(5) 0.0015(5) -0.0016(5)
O5 0.0273(6) 0.0225(6) 0.0170(6) 0.0014(5) 0.0047(5) 0.0012(5)
C6 0.0229(8) 0.0182(8) 0.0149(7) 0.0013(6) 0.0015(6) 0.0024(6)
C7 0.0242(8) 0.0188(8) 0.0156(7) -0.0034(6) 0.0009(6) -0.0023(6)
C8 0.0171(7) 0.0186(7) 0.0124(7) -0.0008(5) 0.0017(5) -0.0024(5)
C9 0.0178(7) 0.0184(7) 0.0160(7) 0.0008(6) -0.0013(6) 0.0012(6)
C10 0.0276(8) 0.0193(7) 0.0124(7) 0.0005(6) 0.0016(6) 0.0004(6)
C11 0.0205(7) 0.0178(7) 0.0137(7) 0.0014(5) 0.0050(6) 0.0022(6)
C12 0.0207(7) 0.0182(7) 0.0202(8) 0.0013(6) 0.0080(6) 0.0012(6)
C13 0.0273(8) 0.0177(8) 0.0325(9) 0.0047(7) 0.0111(7) 0.0009(6)
C14 0.0255(8) 0.0146(8) 0.0419(11) -0.0025(7) 0.0080(8) -0.0008(6)
C15 0.0248(8) 0.0199(8) 0.0319(9) -0.0068(7) 0.0012(7) -0.0003(6)
C16 0.0227(8) 0.0193(8) 0.0202(8) -0.0030(6) 0.0023(6) 0.0015(6)
C17 0.0184(7) 0.0147(7) 0.0172(7) -0.0007(5) 0.0055(6) 0.0003(5)
C18 0.0238(9) 0.0437(12) 0.0201(9) -0.0046(8) -0.0034(7) -0.0048(8)
C19 0.0193(7) 0.0231(8) 0.0169(7) 0.0013(6) 0.0000(6) -0.0040(6)
C20 0.0182(8) 0.0403(10) 0.0237(9) -0.0027(8) 0.0007(7) 0.0030(7)
C21 0.0202(7) 0.0261(9) 0.0227(8) -0.0025(7) 0.0052(6) 0.0005(6)
C22 0.0250(9) 0.0637(15) 0.0331(11) -0.0171(10) 0.0063(8) 0.0077(9)

loop_
_atom_type_symbol
_atom_type_description
_atom_type_scat_dispersion_real
_atom_type_scat_dispersion_imag
_atom_type_scat_source
C C 0.0033 0.0016 'International Tables Vol C Tables 4.2.6.8 and 6.1.1.4'
H H 0.0000 0.0000 'International Tables Vol C Tables 4.2.6.8 and 6.1.1.4'
N N 0.0061 0.0033 'International Tables Vol C Tables 4.2.6.8 and 6.1.1.4'
O O 0.0106 0.0060 'International Tables Vol C Tables 4.2.6.8 and 6.1.1.4'
V V 0.3005 0.5294 'International Tables Vol C Tables 4.2.6.8 and 6.1.1.4'

loop_
_geom_angle_atom_site_label_1
_geom_angle_atom_site_label_2
_geom_angle_atom_site_label_3
_geom_angle
_geom_angle_site_symmetry_1
_geom_angle_site_symmetry_3
_geom_angle_publ_flag
O1 V1 O2 100.58(5) . . ?
O1 V1 O4 98.48(5) . . ?
O2 V1 O4 87.15(5) . . ?
O1 V1 N2 98.87(6) . . ?
O2 V1 N2 86.78(5) . . ?
O4 V1 N2 162.40(5) . . ?
O1 V1 N4 93.26(6) . . ?
O2 V1 N4 166.02(5) . . ?
O4 V1 N4 92.83(5) . . ?
N2 V1 N4 89.13(5) . . ?
O1 V1 O3 173.95(5) . . ?
O2 V1 O3 85.22(5) . . ?
O4 V1 O3 83.42(5) . . ?
N2 V1 O3 79.61(5) . . ?
N4 V1 O3 80.89(5) . . ?
C2 N1 C3 118.80(14) . . ?
O2 C1 C5 124.81(14) . . ?
O2 C1 C2 117.95(13) . . ?
C5 C1 C2 117.23(14) . . ?
C1W O1W H1O 109(2) . . ?
O1W C1W H1W1 109.5 . . ?
O1W C1W H1W2 109.5 . . ?
H1W1 C1W H1W2 109.5 . . ?
O1W C1W H1W3 109.5 . . ?
H1W1 C1W H1W3 109.5 . . ?
H1W2 C1W H1W3 109.5 . . ?
C1 O2 V1 126.89(10) . . ?
C8 N2 C9 116.93(13) . . ?
C8 N2 V1 125.02(11) . . ?
C9 N2 V1 117.66(10) . . ?
N1 C2 C1 122.64(14) . . ?
N1 C2 C6 118.84(14) . . ?
C1 C2 C6 118.52(14) . . ?
C21 O3 V1 127.26(11) . . ?
C11 N3 C12 108.30(14) . . ?
C11 N3 H3N 124(2) . . ?
C12 N3 H3N 128(2) . . ?
N1 C3 C4 123.46(15) . . ?
N1 C3 H3 116.6(14) . . ?
C4 C3 H3 120.0(14) . . ?
C19 O4 V1 131.33(11) . . ?
C11 N4 C17 105.26(13) . . ?
C11 N4 V1 124.90(11) . . ?
C17 N4 V1 129.55(10) . . ?
C3 C4 C5 118.39(14) . . ?
C3 C4 C7 120.13(14) . . ?
C5 C4 C7 121.49(14) . . ?
C4 C5 C1 119.11(14) . . ?
C4 C5 C8 119.57(14) . . ?
C1 C5 C8 121.19(14) . . ?
C7 O5 H5 112.6(17) . . ?
C2 C6 H6C 108.6(15) . . ?
C2 C6 H6B 111.0(15) . . ?
H6C C6 H6B 114(2) . . ?
C2 C6 H6A 107.8(13) . . ?
H6C C6 H6A 106.6(19) . . ?
H6B C6 H6A 108(2) . . ?
O5 C7 C4 112.72(13) . . ?
O5 C7 H7B 107.3(13) . . ?
C4 C7 H7B 109.6(13) . . ?
O5 C7 H7A 112.4(12) . . ?
C4 C7 H7A 107.1(12) . . ?
H7B C7 H7A 107.5(18) . . ?
N2 C8 C5 125.13(14) . . ?
N2 C8 H8 117.8(11) . . ?
C5 C8 H8 117.0(11) . . ?
N2 C9 C10 110.16(13) . . ?
N2 C9 H9B 110.8(11) . . ?
C10 C9 H9B 108.1(12) . . ?
N2 C9 H9A 108.5(12) . . ?
C10 C9 H9A 112.0(12) . . ?
H9B C9 H9A 107.2(16) . . ?
C11 C10 C9 114.38(13) . . ?
C11 C10 H10B 107.2(14) . . ?
C9 C10 H10B 106.8(14) . . ?
C11 C10 H10A 111.6(14) . . ?
C9 C10 H10A 108.5(14) . . ?
H10B C10 H10A 108.1(19) . . ?
N4 C11 N3 112.23(14) . . ?
N4 C11 C10 127.06(15) . . ?
N3 C11 C10 120.70(14) . . ?
N3 C12 C13 131.44(16) . . ?
N3 C12 C17 105.68(14) . . ?
C13 C12 C17 122.88(16) . . ?
C14 C13 C12 116.44(17) . . ?
C14 C13 H13 121.6(15) . . ?
C12 C13 H13 121.8(15) . . ?
C13 C14 C15 121.30(16) . . ?
C13 C14 H14 121.7(15) . . ?
C15 C14 H14 117.0(15) . . ?
C16 C15 C14 122.26(17) . . ?
C16 C15 H15 120.9(14) . . ?
C14 C15 H15 116.8(14) . . ?
C15 C16 C17 117.09(16) . . ?
C15 C16 H16 120.4(14) . . ?
C17 C16 H16 122.5(14) . . ?
C16 C17 C12 119.95(15) . . ?
C16 C17 N4 131.48(15) . . ?
C12 C17 N4 108.50(14) . . ?
C19 C18 H18C 107.9(16) . . ?
C19 C18 H18B 113.4(17) . . ?
H18C C18 H18B 109(2) . . ?
C19 C18 H18A 109.1(18) . . ?
H18C C18 H18A 109(2) . . ?
H18B C18 H18A 109(2) . . ?
O4 C19 C20 125.11(16) . . ?
O4 C19 C18 114.55(16) . . ?
C20 C19 C18 120.32(16) . . ?
C19 C20 C21 123.50(16) . . ?
C19 C20 H20 120.0(14) . . ?
C21 C20 H20 116.5(14) . . ?
O3 C21 C20 124.24(16) . . ?
O3 C21 C22 115.80(16) . . ?
C20 C21 C22 119.95(16) . . ?
C21 C22 H22A 109.5 . . ?
C21 C22 H22B 109.5 . . ?
H22A C22 H22B 109.5 . . ?
C21 C22 H22C 109.5 . . ?
H22A C22 H22C 109.5 . . ?
H22B C22 H22C 109.5 . . ?

loop_
_geom_bond_atom_site_label_1
_geom_bond_atom_site_label_2
_geom_bond_distance
_geom_bond_site_symmetry_2
_geom_bond_publ_flag
V1 O1 1.6204(12) . ?
V1 O2 1.9647(11) . ?
V1 O4 1.9841(11) . ?
V1 N2 2.0743(13) . ?
V1 N4 2.1362(13) . ?
V1 O3 2.1484(12) . ?
N1 C2 1.328(2) . ?
N1 C3 1.362(2) . ?
C1 O2 1.3036(18) . ?
C1 C5 1.416(2) . ?
C1 C2 1.430(2) . ?
O1W C1W 1.391(3) . ?
O1W H1O 0.79(3) . ?
C1W H1W1 0.9600 . ?
C1W H1W2 0.9600 . ?
C1W H1W3 0.9600 . ?
N2 C8 1.284(2) . ?
N2 C9 1.468(2) . ?
C2 C6 1.496(2) . ?
O3 C21 1.259(2) . ?
N3 C11 1.345(2) . ?
N3 C12 1.373(2) . ?
N3 H3N 0.82(3) . ?
C3 C4 1.374(2) . ?
C3 H3 0.93(2) . ?
O4 C19 1.279(2) . ?
N4 C11 1.332(2) . ?
N4 C17 1.406(2) . ?
C4 C5 1.413(2) . ?
C4 C7 1.510(2) . ?
C5 C8 1.453(2) . ?
O5 C7 1.425(2) . ?
O5 H5 0.81(3) . ?
C6 H6C 0.97(3) . ?
C6 H6B 0.96(3) . ?
C6 H6A 0.91(2) . ?
C7 H7B 0.95(2) . ?
C7 H7A 1.00(2) . ?
C8 H8 1.005(19) . ?
C9 C10 1.521(2) . ?
C9 H9B 0.98(2) . ?
C9 H9A 0.97(2) . ?
C10 C11 1.491(2) . ?
C10 H10B 1.04(2) . ?
C10 H10A 0.98(2) . ?
C12 C13 1.395(2) . ?
C12 C17 1.405(2) . ?
C13 C14 1.384(3) . ?
C13 H13 0.92(2) . ?
C14 C15 1.400(3) . ?
C14 H14 0.98(3) . ?
C15 C16 1.390(3) . ?
C15 H15 0.95(2) . ?
C16 C17 1.399(2) . ?
C16 H16 0.92(2) . ?
C18 C19 1.509(2) . ?
C18 H18C 0.95(3) . ?
C18 H18B 0.92(3) . ?
C18 H18A 0.95(3) . ?
C19 C20 1.388(3) . ?
C20 C21 1.408(3) . ?
C20 H20 1.04(3) . ?
C21 C22 1.510(3) . ?
C22 H22A 0.9600 . ?
C22 H22B 0.9600 . ?
C22 H22C 0.9600 . ?

loop_
_geom_hbond_atom_site_label_D
_geom_hbond_atom_site_label_H
_geom_hbond_atom_site_label_A
_geom_hbond_distance_DH
_geom_hbond_distance_HA
_geom_hbond_distance_DA
_geom_hbond_angle_DHA
_geom_hbond_site_symmetry_A
O1W H1O N1 0.79(3) 1.98(3) 2.7589(19) 171(3) .
N3 H3N O1 0.82(3) 2.01(3) 2.8205(18) 171(3) 4_565
O5 H5 O1W 0.81(3) 1.94(3) 2.731(2) 165(2) 4

loop_
_geom_torsion_atom_site_label_1
_geom_torsion_atom_site_label_2
_geom_torsion_atom_site_label_3
_geom_torsion_atom_site_label_4
_geom_torsion
_geom_torsion_site_symmetry_1
_geom_torsion_site_symmetry_2
_geom_torsion_site_symmetry_3
_geom_torsion_site_symmetry_4
_geom_torsion_publ_flag
C5 C1 O2 V1 -22.1(2) . . . . ?
C2 C1 O2 V1 159.18(11) . . . . ?
O1 V1 O2 C1 131.28(13) . . . . ?
O4 V1 O2 C1 -130.61(13) . . . . ?
N2 V1 O2 C1 32.85(13) . . . . ?
N4 V1 O2 C1 -40.3(3) . . . . ?
O3 V1 O2 C1 -46.98(12) . . . . ?
O1 V1 N2 C8 -126.30(13) . . . . ?
O2 V1 N2 C8 -26.09(13) . . . . ?
O4 V1 N2 C8 43.9(2) . . . . ?
N4 V1 N2 C8 140.54(13) . . . . ?
O3 V1 N2 C8 59.64(13) . . . . ?
O1 V1 N2 C9 61.07(12) . . . . ?
O2 V1 N2 C9 161.28(11) . . . . ?
O4 V1 N2 C9 -128.73(16) . . . . ?
N4 V1 N2 C9 -32.10(11) . . . . ?
O3 V1 N2 C9 -112.99(11) . . . . ?
C3 N1 C2 C1 -1.9(2) . . . . ?
C3 N1 C2 C6 177.91(14) . . . . ?
O2 C1 C2 N1 -174.78(14) . . . . ?
C5 C1 C2 N1 6.4(2) . . . . ?
O2 C1 C2 C6 5.4(2) . . . . ?
C5 C1 C2 C6 -173.45(14) . . . . ?
O2 V1 O3 C21 -64.92(14) . . . . ?
O4 V1 O3 C21 22.75(14) . . . . ?
N2 V1 O3 C21 -152.51(15) . . . . ?
N4 V1 O3 C21 116.70(15) . . . . ?
C2 N1 C3 C4 -3.5(2) . . . . ?
O1 V1 O4 C19 164.48(14) . . . . ?
O2 V1 O4 C19 64.20(14) . . . . ?
N2 V1 O4 C19 -5.7(3) . . . . ?
N4 V1 O4 C19 -101.80(14) . . . . ?
O3 V1 O4 C19 -21.31(14) . . . . ?
O1 V1 N4 C11 -103.48(13) . . . . ?
O2 V1 N4 C11 68.3(3) . . . . ?
O4 V1 N4 C11 157.85(13) . . . . ?
N2 V1 N4 C11 -4.64(13) . . . . ?
O3 V1 N4 C11 74.98(13) . . . . ?
O1 V1 N4 C17 83.56(13) . . . . ?
O2 V1 N4 C17 -104.7(2) . . . . ?
O4 V1 N4 C17 -15.11(13) . . . . ?
N2 V1 N4 C17 -177.60(13) . . . . ?
O3 V1 N4 C17 -97.98(13) . . . . ?
N1 C3 C4 C5 4.0(2) . . . . ?
N1 C3 C4 C7 -176.09(15) . . . . ?
C3 C4 C5 C1 0.8(2) . . . . ?
C7 C4 C5 C1 -179.11(14) . . . . ?
C3 C4 C5 C8 -175.04(14) . . . . ?
C7 C4 C5 C8 5.0(2) . . . . ?
O2 C1 C5 C4 175.63(14) . . . . ?
C2 C1 C5 C4 -5.6(2) . . . . ?
O2 C1 C5 C8 -8.6(2) . . . . ?
C2 C1 C5 C8 170.15(14) . . . . ?
C3 C4 C7 O5 -125.44(16) . . . . ?
C5 C4 C7 O5 54.5(2) . . . . ?
C9 N2 C8 C5 -178.68(14) . . . . ?
V1 N2 C8 C5 8.6(2) . . . . ?
C4 C5 C8 N2 -169.39(15) . . . . ?
C1 C5 C8 N2 14.8(2) . . . . ?
C8 N2 C9 C10 -104.28(16) . . . . ?
V1 N2 C9 C10 68.96(15) . . . . ?
N2 C9 C10 C11 -65.85(18) . . . . ?
C17 N4 C11 N3 0.43(18) . . . . ?
V1 N4 C11 N3 -173.95(11) . . . . ?
C17 N4 C11 C10 -178.94(15) . . . . ?
V1 N4 C11 C10 6.7(2) . . . . ?
C12 N3 C11 N4 0.48(19) . . . . ?
C12 N3 C11 C10 179.90(14) . . . . ?
C9 C10 C11 N4 27.1(2) . . . . ?
C9 C10 C11 N3 -152.21(15) . . . . ?
C11 N3 C12 C13 179.76(18) . . . . ?
C11 N3 C12 C17 -1.17(18) . . . . ?
N3 C12 C13 C14 177.13(17) . . . . ?
C17 C12 C13 C14 -1.8(3) . . . . ?
C12 C13 C14 C15 -0.9(3) . . . . ?
C13 C14 C15 C16 2.3(3) . . . . ?
C14 C15 C16 C17 -0.9(3) . . . . ?
C15 C16 C17 C12 -1.7(2) . . . . ?
C15 C16 C17 N4 -178.47(16) . . . . ?
N3 C12 C17 C16 -175.97(15) . . . . ?
C13 C12 C17 C16 3.2(2) . . . . ?
N3 C12 C17 N4 1.44(17) . . . . ?
C13 C12 C17 N4 -179.39(15) . . . . ?
C11 N4 C17 C16 175.85(17) . . . . ?
V1 N4 C17 C16 -10.1(3) . . . . ?
C11 N4 C17 C12 -1.16(17) . . . . ?
V1 N4 C17 C12 172.86(11) . . . . ?
V1 O4 C19 C20 12.1(3) . . . . ?
V1 O4 C19 C18 -169.53(13) . . . . ?
O4 C19 C20 C21 7.0(3) . . . . ?
C18 C19 C20 C21 -171.29(19) . . . . ?
V1 O3 C21 C20 -15.3(3) . . . . ?
V1 O3 C21 C22 166.25(14) . . . . ?
C19 C20 C21 O3 -4.2(3) . . . . ?
C19 C20 C21 C22 174.3(2) . . . . ?
